data_4514403
loop_
_publ_author_name
'Banerjee, Debasis'
'Chen, Xianyin'
'Lobanov, Sergey S.'
'Plonka, Anna M.'
'Chan, Xiaojun'
'Daly, John A.'
'Kim, Taejin'
'Thallapally, Praveen K.'
'Parise, John B.'

_publ_section_title
;
 Iodine Adsorption in Metal Organic Frameworks in the Presence of
 Humidity.
;
_journal_issue 13
_journal_name_full 'ACS applied materials &amp; interfaces'
_journal_page_first 10622
_journal_page_last 10626
_journal_paper_doi 10.1021/acsami.8b02651
_journal_volume 10
_journal_year 2018
_chemical_formula_sum 'C34 H20 Ca I2.4 O8'
_chemical_formula_weight 901.14
_space_group_IT_number 2
_space_group_name_Hall '-P 1'
_space_group_name_H-M_alt 'P -1'
_symmetry_cell_setting triclinic
_symmetry_space_group_name_Hall '-P 1'
_symmetry_space_group_name_H-M 'P -1'
_atom_sites_solution_hydrogens geom
_atom_sites_solution_primary direct
_atom_sites_solution_secondary difmap
_audit_creation_method SHELXL-97
_cell_angle_alpha 83.859(3)
_cell_angle_beta 87.033(3)
_cell_angle_gamma 83.521(3)
_cell_formula_units_Z 1
_cell_length_a 5.0799(2)
_cell_length_b 11.1129(5)
_cell_length_c 15.2119(4)
_cell_measurement_reflns_used 8458
_cell_measurement_temperature 100(2)
_cell_measurement_theta_max 33.5440
_cell_measurement_theta_min 3.4310
_cell_volume 847.68(6)
_computing_structure_refinement 'SHELXL-97 (Sheldrick, 1997)'
_computing_structure_solution 'SHELXS-97 (Sheldrick, 1990)'
_diffrn_ambient_temperature 100(2)
_diffrn_detector_area_resol_mean 10.4962
_diffrn_measured_fraction_theta_full 0.998
_diffrn_measured_fraction_theta_max 0.998
_diffrn_measurement_device_type 'Xcalibur, Atlas, Gemini'
_diffrn_radiation_monochromator graphite
_diffrn_radiation_source 'fine-focus sealed tube'
_diffrn_radiation_type MoK\a
_diffrn_radiation_wavelength 0.71073
_diffrn_reflns_av_R_equivalents 0.0614
_diffrn_reflns_av_sigmaI/netI 0.0372
_diffrn_reflns_limit_h_max 6
_diffrn_reflns_limit_h_min -6
_diffrn_reflns_limit_k_max 14
_diffrn_reflns_limit_k_min -14
_diffrn_reflns_limit_l_max 20
_diffrn_reflns_limit_l_min -20
_diffrn_reflns_number 26305
_diffrn_reflns_theta_full 28.28
_diffrn_reflns_theta_max 28.28
_diffrn_reflns_theta_min 3.71
_exptl_absorpt_coefficient_mu 2.419
_exptl_absorpt_correction_T_max 1.0
_exptl_absorpt_correction_T_min 0.71939
_exptl_absorpt_correction_type multi-scan
_exptl_absorpt_process_details
;
CrysAlisPro, Agilent Technologies,
Version 1.171.36.28 (release 01-02-2013 CrysAlis171 .NET)
(compiled Feb  1 2013,16:14:44)
Empirical absorption correction using spherical harmonics,
 implemented in SCALE3 ABSPACK scaling algorithm.
;
_exptl_crystal_colour 'dark purple'
_exptl_crystal_density_diffrn 1.765
_exptl_crystal_density_method 'not measured'
_exptl_crystal_description prism
_exptl_crystal_F_000 435
_refine_diff_density_max 1.339
_refine_diff_density_min -0.967
_refine_diff_density_rms 0.115
_refine_ls_extinction_method none
_refine_ls_goodness_of_fit_ref 1.048
_refine_ls_hydrogen_treatment constr
_refine_ls_matrix_type full
_refine_ls_number_parameters 226
_refine_ls_number_reflns 4200
_refine_ls_number_restraints 0
_refine_ls_restrained_S_all 1.048
_refine_ls_R_factor_all 0.0430
_refine_ls_R_factor_gt 0.0353
_refine_ls_shift/su_max 0.001
_refine_ls_shift/su_mean 0.000
_refine_ls_structure_factor_coef Fsqd
_refine_ls_weighting_details 'calc w=1/[\s^2^(Fo^2^)+(0.0367P)^2^+1.7820P] where P=(Fo^2^+2Fc^2^)/3'
_refine_ls_weighting_scheme calc
_refine_ls_wR_factor_gt 0.0846
_refine_ls_wR_factor_ref 0.0893
_reflns_number_gt 3690
_reflns_number_total 4200
_reflns_threshold_expression >2sigma(I)
_cod_data_source_file am8b02651_si_003.cif
_cod_data_source_block I2@SBMOF-2
_cod_depositor_comments 'Adding full bibliography for 4514403.cif.'
_cod_original_formula_sum 'C34 H20 Ca I2.40 O8'
_cod_database_code 4514403

loop_
_symmetry_equiv_pos_as_xyz
'x, y, z'
'-x, -y, -z'

loop_
_atom_site_label
_atom_site_type_symbol
_atom_site_fract_x
_atom_site_fract_y
_atom_site_fract_z
_atom_site_U_iso_or_equiv
_atom_site_adp_type
_atom_site_occupancy
_atom_site_symmetry_multiplicity
_atom_site_calc_flag
_atom_site_refinement_flags
C1 C -0.0221(6) 0.6252(3) 0.49425(18) 0.0154(6) Uani 1 1 d .
H1 H -0.0375 0.7097 0.4906 0.019 Uiso 1 1 calc R
C2 C 0.0778(6) 0.5586(3) 0.57084(18) 0.0147(6) Uani 1 1 d .
C3 C 0.0995(6) 0.4301(3) 0.57709(18) 0.0153(6) Uani 1 1 d .
C4 C 0.1880(6) 0.3518(3) 0.65806(18) 0.0155(6) Uani 1 1 d .
C5 C 0.4131(6) 0.2679(3) 0.65472(19) 0.0191(6) Uani 1 1 d .
H5 H 0.5033 0.2574 0.6009 0.023 Uiso 1 1 calc R
C6 C 0.5037(6) 0.1998(3) 0.73161(19) 0.0187(6) Uani 1 1 d .
H6 H 0.6570 0.1458 0.7291 0.022 Uiso 1 1 calc R
C7 C 0.3658(6) 0.2123(3) 0.81223(18) 0.0165(6) Uani 1 1 d .
C8 C 0.1346(6) 0.2921(3) 0.81505(19) 0.0176(6) Uani 1 1 d .
H8 H 0.0374 0.2985 0.8682 0.021 Uiso 1 1 calc R
C9 C 0.0484(6) 0.3623(3) 0.73883(19) 0.0178(6) Uani 1 1 d .
H9 H -0.1039 0.4169 0.7416 0.021 Uiso 1 1 calc R
C10 C 0.4708(6) 0.1451(3) 0.89663(18) 0.0165(6) Uani 1 1 d .
C11 C 0.1600(6) 0.6258(3) 0.64300(17) 0.0145(5) Uani 1 1 d .
C12 C 0.3911(6) 0.5870(3) 0.68835(18) 0.0168(6) Uani 1 1 d .
H12 H 0.5020 0.5202 0.6715 0.020 Uiso 1 1 calc R
C13 C 0.4577(6) 0.6470(3) 0.75844(18) 0.0175(6) Uani 1 1 d .
H13 H 0.6109 0.6196 0.7888 0.021 Uiso 1 1 calc R
C14 C 0.2944(6) 0.7480(3) 0.78297(18) 0.0169(6) Uani 1 1 d .
C15 C 0.0683(6) 0.7911(3) 0.73607(19) 0.0179(6) Uani 1 1 d .
H15 H -0.0381 0.8601 0.7512 0.022 Uiso 1 1 calc R
C16 C 0.0034(6) 0.7297(3) 0.66610(19) 0.0172(6) Uani 1 1 d .
H16 H -0.1466 0.7585 0.6345 0.021 Uiso 1 1 calc R
C17 C 0.3519(6) 0.8104(3) 0.86053(19) 0.0189(6) Uani 1 1 d .
O1 O 0.3079(4) 0.14051(19) 0.96395(13) 0.0165(4) Uani 1 1 d .
O2 O 0.7062(4) 0.1008(2) 0.89738(14) 0.0218(5) Uani 1 1 d .
O3 O 0.1943(5) 0.8903(2) 0.88864(14) 0.0229(5) Uani 1 1 d .
O4 O 0.5799(5) 0.7714(2) 0.89527(15) 0.0280(6) Uani 1 1 d .
H4 H 0.5995 0.8094 0.9374 0.042 Uiso 1 1 calc R
Ca1 Ca 0.0000 0.0000 1.0000 0.0133(2) Uani 1 2 d S
I1 I 0.36007(5) 0.93507(2) 0.561538(15) 0.02711(9) Uani 0.938(3) 1 d P
I2 I 0.7583(8) 0.47198(19) 0.99569(16) 0.1216(16) Uani 0.218(2) 1 d P
I3 I 0.5755(12) 0.5624(5) 1.0628(3) 0.036(2) Uani 0.0477(13) 1 d P

loop_
_atom_site_aniso_label
_atom_site_aniso_U_11
_atom_site_aniso_U_22
_atom_site_aniso_U_33
_atom_site_aniso_U_23
_atom_site_aniso_U_13
_atom_site_aniso_U_12
C1 0.0193(13) 0.0149(14) 0.0127(12) -0.0021(10) -0.0036(10) -0.0023(11)
C2 0.0169(13) 0.0178(14) 0.0101(12) -0.0032(10) -0.0027(10) -0.0028(11)
C3 0.0196(14) 0.0152(14) 0.0112(12) -0.0011(10) -0.0038(10) -0.0015(11)
C4 0.0217(14) 0.0157(14) 0.0108(12) -0.0028(10) -0.0056(10) -0.0060(11)
C5 0.0262(15) 0.0200(15) 0.0109(12) -0.0023(11) -0.0022(11) -0.0005(12)
C6 0.0207(14) 0.0182(15) 0.0166(13) -0.0011(11) -0.0035(11) 0.0005(12)
C7 0.0221(14) 0.0171(14) 0.0114(12) 0.0002(10) -0.0068(10) -0.0059(12)
C8 0.0193(14) 0.0208(15) 0.0127(13) -0.0011(11) -0.0015(10) -0.0023(12)
C9 0.0199(14) 0.0182(15) 0.0153(13) -0.0013(11) -0.0045(11) -0.0003(11)
C10 0.0199(14) 0.0163(14) 0.0145(13) -0.0001(10) -0.0067(11) -0.0065(11)
C11 0.0202(14) 0.0150(14) 0.0089(11) -0.0011(10) -0.0015(10) -0.0043(11)
C12 0.0192(14) 0.0168(14) 0.0153(13) -0.0055(11) -0.0041(11) -0.0006(11)
C13 0.0182(13) 0.0215(15) 0.0137(13) -0.0041(11) -0.0044(10) -0.0023(12)
C14 0.0182(14) 0.0214(15) 0.0123(12) -0.0051(11) -0.0024(10) -0.0031(12)
C15 0.0183(14) 0.0182(15) 0.0185(14) -0.0073(11) -0.0016(11) -0.0019(12)
C16 0.0218(14) 0.0170(15) 0.0134(13) -0.0025(11) -0.0031(11) -0.0023(12)
C17 0.0211(14) 0.0223(16) 0.0150(13) -0.0069(11) -0.0020(11) -0.0046(12)
O1 0.0212(10) 0.0180(11) 0.0112(9) -0.0011(8) -0.0032(8) -0.0054(8)
O2 0.0197(11) 0.0271(13) 0.0171(10) 0.0055(9) -0.0051(8) -0.0011(9)
O3 0.0255(11) 0.0267(12) 0.0182(10) -0.0117(9) -0.0032(9) 0.0006(10)
O4 0.0242(12) 0.0401(15) 0.0232(11) -0.0197(10) -0.0095(9) 0.0011(11)
Ca1 0.0158(4) 0.0146(4) 0.0099(3) -0.0019(3) -0.0033(3) -0.0020(3)
I1 0.02727(14) 0.02480(14) 0.02759(13) 0.00408(9) -0.00297(9) -0.00106(9)
I2 0.239(4) 0.0420(12) 0.0709(15) -0.0044(9) 0.0561(18) 0.0118(15)
I3 0.064(4) 0.023(3) 0.022(3) -0.0025(18) -0.006(2) -0.013(2)

loop_
_atom_type_symbol
_atom_type_description
_atom_type_scat_dispersion_real
_atom_type_scat_dispersion_imag
_atom_type_scat_source
C C 0.0033 0.0016 'International Tables Vol C Tables 4.2.6.8 and 6.1.1.4'
H H 0.0000 0.0000 'International Tables Vol C Tables 4.2.6.8 and 6.1.1.4'
O O 0.0106 0.0060 'International Tables Vol C Tables 4.2.6.8 and 6.1.1.4'
Ca Ca 0.2262 0.3064 'International Tables Vol C Tables 4.2.6.8 and 6.1.1.4'
I I -0.4742 1.8119 'International Tables Vol C Tables 4.2.6.8 and 6.1.1.4'

loop_
_geom_angle_atom_site_label_1
_geom_angle_atom_site_label_2
_geom_angle_atom_site_label_3
_geom_angle
_geom_angle_site_symmetry_1
_geom_angle_site_symmetry_3
C3 C1 C2 122.7(3) 2_566 .
C3 C1 H1 118.6 2_566 .
C2 C1 H1 118.6 . .
C1 C2 C3 118.9(2) . .
C1 C2 C11 118.8(3) . .
C3 C2 C11 122.2(2) . .
C1 C3 C2 118.4(3) 2_566 .
C1 C3 C4 118.8(3) 2_566 .
C2 C3 C4 122.8(2) . .
C5 C4 C9 118.9(3) . .
C5 C4 C3 120.6(3) . .
C9 C4 C3 120.4(3) . .
C6 C5 C4 120.4(3) . .
C6 C5 H5 119.8 . .
C4 C5 H5 119.8 . .
C7 C6 C5 120.3(3) . .
C7 C6 H6 119.8 . .
C5 C6 H6 119.8 . .
C8 C7 C6 119.4(3) . .
C8 C7 C10 119.8(3) . .
C6 C7 C10 120.8(3) . .
C9 C8 C7 120.2(3) . .
C9 C8 H8 119.9 . .
C7 C8 H8 119.9 . .
C8 C9 C4 120.7(3) . .
C8 C9 H9 119.7 . .
C4 C9 H9 119.7 . .
O2 C10 O1 124.6(3) . .
O2 C10 C7 118.8(3) . .
O1 C10 C7 116.5(3) . .
C16 C11 C12 118.8(3) . .
C16 C11 C2 119.6(3) . .
C12 C11 C2 121.5(3) . .
C13 C12 C11 120.8(3) . .
C13 C12 H12 119.6 . .
C11 C12 H12 119.6 . .
C14 C13 C12 119.8(3) . .
C14 C13 H13 120.1 . .
C12 C13 H13 120.1 . .
C13 C14 C15 120.2(3) . .
C13 C14 C17 121.2(3) . .
C15 C14 C17 118.6(3) . .
C14 C15 C16 119.4(3) . .
C14 C15 H15 120.3 . .
C16 C15 H15 120.3 . .
C11 C16 C15 120.9(3) . .
C11 C16 H16 119.5 . .
C15 C16 H16 119.5 . .
O3 C17 O4 124.1(3) . .
O3 C17 C14 121.6(3) . .
O4 C17 C14 114.3(3) . .
C10 O1 Ca1 127.11(18) . .
C10 O2 Ca1 137.68(19) . 1_655
C17 O3 Ca1 152.8(2) . 1_565
C17 O4 H4 109.5 . .
O3 Ca1 O3 179.999(1) 2_567 1_545
O3 Ca1 O2 88.01(8) 2_567 2_657
O3 Ca1 O2 91.99(8) 1_545 2_657
O3 Ca1 O2 91.99(8) 2_567 1_455
O3 Ca1 O2 88.01(8) 1_545 1_455
O2 Ca1 O2 180.00(11) 2_657 1_455
O3 Ca1 O1 88.40(8) 2_567 2_557
O3 Ca1 O1 91.60(8) 1_545 2_557
O2 Ca1 O1 92.15(7) 2_657 2_557
O2 Ca1 O1 87.85(7) 1_455 2_557
O3 Ca1 O1 91.60(8) 2_567 .
O3 Ca1 O1 88.40(8) 1_545 .
O2 Ca1 O1 87.85(8) 2_657 .
O2 Ca1 O1 92.15(7) 1_455 .
O1 Ca1 O1 179.999(1) 2_557 .
I3 I2 I2 157.3(2) 2_667 2_767
I3 I2 I2 39.76(19) 2_667 2_667
I2 I2 I2 151.48(18) 2_767 2_667
I2 I3 I3 39.04(17) 2_667 2_667

loop_
_geom_bond_atom_site_label_1
_geom_bond_atom_site_label_2
_geom_bond_distance
_geom_bond_site_symmetry_2
C1 C3 1.397(4) 2_566
C1 C2 1.398(4) .
C1 H1 0.9300 .
C2 C3 1.413(4) .
C2 C11 1.493(4) .
C3 C1 1.397(4) 2_566
C3 C4 1.489(4) .
C4 C5 1.393(4) .
C4 C9 1.396(4) .
C5 C6 1.393(4) .
C5 H5 0.9300 .
C6 C7 1.393(4) .
C6 H6 0.9300 .
C7 C8 1.392(4) .
C7 C10 1.505(4) .
C8 C9 1.388(4) .
C8 H8 0.9300 .
C9 H9 0.9300 .
C10 O2 1.241(4) .
C10 O1 1.283(4) .
C11 C16 1.392(4) .
C11 C12 1.395(4) .
C12 C13 1.392(4) .
C12 H12 0.9300 .
C13 C14 1.391(4) .
C13 H13 0.9300 .
C14 C15 1.395(4) .
C14 C17 1.488(4) .
C15 C16 1.397(4) .
C15 H15 0.9300 .
C16 H16 0.9300 .
C17 O3 1.223(4) .
C17 O4 1.307(4) .
O1 Ca1 2.338(2) .
O2 Ca1 2.326(2) 1_655
O3 Ca1 2.308(2) 1_565
O4 H4 0.8200 .
Ca1 O3 2.308(2) 2_567
Ca1 O3 2.308(2) 1_545
Ca1 O2 2.326(2) 2_657
Ca1 O2 2.326(2) 1_455
Ca1 O1 2.338(2) 2_557
I1 I1 2.6868(5) 2_676
I2 I3 2.047(7) 2_667
I2 I2 2.613(8) 2_767
I2 I2 2.628(8) 2_667
I3 I2 2.047(7) 2_667
I3 I3 2.669(9) 2_667
